data_1576942
loop_
_publ_author_name
'Hernandez, Shirley'
'Krivovicheva, Vasilisa'
'Sousa-Silva, Adenilson'
'Solans-Monfort, Xavier'
'Bukhryakov, Konstantin V.'

_publ_section_title
;
 Toward vanadium-mediated alkyne metathesis.
;
_journal_issue 18
_journal_name_full 'Chemical science'
_journal_page_first 9132
_journal_page_last 9137
_journal_paper_doi 10.1039/d6sc01683a
_journal_volume 17
_journal_year 2026
_chemical_formula_moiety 'C47 H55 N2 O2 S Si2 V'
_chemical_formula_sum 'C47 H55 N2 O2 S Si2 V'
_chemical_formula_weight 819.11
_chemical_properties_physical Air-sensitive,Moisture-sensitive,Oxygen-sensitive
_space_group_crystal_system monoclinic
_space_group_IT_number 14
_space_group_name_Hall '-P 2ybc'
_space_group_name_H-M_alt 'P 1 21/c 1'
_atom_sites_solution_hydrogens geom
_atom_sites_solution_primary dual
_audit_creation_date 2025-10-06
_audit_creation_method
;
Olex2 1.5
(compiled 2025.07.13 svn.rb7424aed for OlexSys, GUI svn.r7314)
;
_audit_update_record
;
2025-10-06 deposited with the CCDC.	2026-03-10 downloaded from the CCDC.
;
_cell_angle_alpha 90
_cell_angle_beta 99.874(2)
_cell_angle_gamma 90
_cell_formula_units_Z 4
_cell_length_a 11.1289(11)
_cell_length_b 30.044(3)
_cell_length_c 13.4314(14)
_cell_measurement_reflns_used 8721
_cell_measurement_temperature 172(2)
_cell_measurement_theta_max 24.96
_cell_measurement_theta_min 2.55
_cell_volume 4424.4(8)
_computing_molecular_graphics 'Olex2 1.5 (Dolomanov et al., 2009)'
_computing_publication_material 'Olex2 1.5 (Dolomanov et al., 2009)'
_computing_structure_refinement 'SHELXL 2019/3 (Sheldrick, 2015)'
_computing_structure_solution 'SHELXT 2018/2 (Sheldrick, 2018)'
_diffrn_ambient_temperature 172(2)
_diffrn_measured_fraction_theta_full 0.995
_diffrn_measured_fraction_theta_max 0.995
_diffrn_measurement_device_type 'Bruker D8 Quest Photon II'
_diffrn_measurement_method '\f and \w scans'
_diffrn_radiation_type MoK\a
_diffrn_radiation_wavelength 0.71073
_diffrn_reflns_av_R_equivalents 0.0981
_diffrn_reflns_av_unetI/netI 0.0649
_diffrn_reflns_Laue_measured_fraction_full 0.995
_diffrn_reflns_Laue_measured_fraction_max 0.995
_diffrn_reflns_limit_h_max 13
_diffrn_reflns_limit_h_min -13
_diffrn_reflns_limit_k_max 35
_diffrn_reflns_limit_k_min -35
_diffrn_reflns_limit_l_max 15
_diffrn_reflns_limit_l_min -15
_diffrn_reflns_number 46652
_diffrn_reflns_point_group_measured_fraction_full 0.995
_diffrn_reflns_point_group_measured_fraction_max 0.995
_diffrn_reflns_theta_full 25.075
_diffrn_reflns_theta_max 25.075
_diffrn_reflns_theta_min 2.300
_diffrn_source_current 30.0
_diffrn_source_power 1.5
_diffrn_source_voltage 50.0
_diffrn_standards_number 0
_exptl_absorpt_coefficient_mu 0.364
_exptl_absorpt_correction_type none
_exptl_crystal_colour brown
_exptl_crystal_colour_primary brown
_exptl_crystal_density_diffrn 1.230
_exptl_crystal_description prism
_exptl_crystal_F_000 1736
_exptl_crystal_recrystallization_method 'Re-crystallisation from solvent: diethyl ether at --35?'
_exptl_crystal_size_max 0.13
_exptl_crystal_size_mid 0.12
_exptl_crystal_size_min 0.05
_refine_diff_density_max 0.270
_refine_diff_density_min -0.318
_refine_diff_density_rms 0.057
_refine_ls_extinction_method none
_refine_ls_goodness_of_fit_ref 1.017
_refine_ls_hydrogen_treatment constr
_refine_ls_matrix_type full
_refine_ls_number_parameters 506
_refine_ls_number_reflns 7811
_refine_ls_number_restraints 0
_refine_ls_restrained_S_all 1.017
_refine_ls_R_factor_all 0.0894
_refine_ls_R_factor_gt 0.0481
_refine_ls_shift/su_max 0.002
_refine_ls_shift/su_mean 0.000
_refine_ls_structure_factor_coef Fsqd
_refine_ls_weighting_details 'w=1/[\s^2^(Fo^2^)+(0.0311P)^2^+3.8026P] where P=(Fo^2^+2Fc^2^)/3'
_refine_ls_weighting_scheme calc
_refine_ls_wR_factor_gt 0.0931
_refine_ls_wR_factor_ref 0.1111
_reflns_Friedel_coverage 0.000
_reflns_number_gt 5254
_reflns_number_total 7811
_reflns_threshold_expression 'I > 2\s(I)'
_cod_data_source_file d6sc01683a3.cif
_cod_data_source_block sh_sphome
_cod_depositor_comments 'Adding full bibliography for 1576939--1576943.cif.'
_cod_original_cell_volume 4424.3(8)
_cod_database_code 1576942
_shelx_shelxl_version_number 2019/3
_shelx_space_group_comment
;
The symmetry employed for this shelxl refinement is uniquely defined
by the following loop, which should always be used as a source of
symmetry information in preference to the above space-group names.
They are only intended as comments.
;
_shelx_estimated_absorpt_t_max 0.982
_shelx_estimated_absorpt_t_min 0.954
_olex2_refinement_description
;
1.a Aromatic/amide H refined with riding coordinates:
 C15(H15), C18(H18), C21(H21), C20(H20), C13(H13), C41(H41), C43(H43),
 C31(H31), C47(H47), C45(H45), C35(H35), C12(H12), C46(H46), C44(H44), C40(H40),
  C6(H6), C32(H32), C37(H37), C33(H33), C34(H34), C9(H9), C39(H39), C38(H38),
 C7(H7), C8(H8)
1.b Idealised Me refined as rotating group:
 C23(H23A,H23B,H23C), C27(H27A,H27B,H27C), C28(H28A,H28B,H28C), C29(H29A,H29B,
 H29C), C24(H24A,H24B,H24C), C25(H25A,H25B,H25C), C11(H11A,H11B,H11C), C4(H4A,
 H4B,H4C), C3(H3A,H3B,H3C), C2(H2A,H2B,H2C)
;
_olex2_submission_original_sample_id SH_SPhOMe
_olex2_submission_special_instructions 'No special instructions were received'

loop_
_space_group_symop_operation_xyz
'x, y, z'
'-x, y+1/2, -z+1/2'
'-x, -y, -z'
'x, -y-1/2, z-1/2'

loop_
_atom_site_label
_atom_site_type_symbol
_atom_site_fract_x
_atom_site_fract_y
_atom_site_fract_z
_atom_site_U_iso_or_equiv
_atom_site_adp_type
_atom_site_occupancy
_atom_site_site_symmetry_order
_atom_site_calc_flag
_atom_site_refinement_flags_posn
_atom_site_refinement_flags_adp
_atom_site_refinement_flags_occupancy
_atom_site_disorder_assembly
_atom_site_disorder_group
V1 V 0.20251(5) 0.60866(2) 0.44289(4) 0.02727(14) Uani 1 1 d . . . . .
S1 S 0.10743(7) 0.54730(3) 0.36063(6) 0.0329(2) Uani 1 1 d . . . . .
Si1 Si 0.20380(8) 0.67124(3) 0.23773(6) 0.0289(2) Uani 1 1 d . . . . .
Si2 Si -0.09906(8) 0.63572(3) 0.46551(7) 0.0384(2) Uani 1 1 d . . . . .
O1 O 0.24831(18) 0.64141(7) 0.33628(15) 0.0329(5) Uani 1 1 d . . . . .
O2 O 0.37514(19) 0.55908(8) 0.41579(17) 0.0402(6) Uani 1 1 d . . . . .
N1 N 0.2337(2) 0.57584(8) 0.59127(18) 0.0271(6) Uani 1 1 d . . . . .
N2 N 0.3360(2) 0.64854(8) 0.54291(18) 0.0295(6) Uani 1 1 d . . . . .
C16 C 0.3707(3) 0.63572(9) 0.6401(2) 0.0239(7) Uani 1 1 d . . . . .
C17 C 0.3051(3) 0.59646(10) 0.6692(2) 0.0265(7) Uani 1 1 d . . . . .
C15 C 0.4617(3) 0.65766(10) 0.7044(2) 0.0267(7) Uani 1 1 d . . . . .
H15 H 0.483818 0.647523 0.772041 0.032 Uiso 1 1 calc R U . . .
C18 C 0.3152(3) 0.58153(10) 0.7683(2) 0.0269(7) Uani 1 1 d . . . . .
H18 H 0.364386 0.597572 0.821159 0.032 Uiso 1 1 calc R U . . .
C14 C 0.5219(3) 0.69430(10) 0.6725(2) 0.0278(7) Uani 1 1 d . . . . .
C19 C 0.2542(3) 0.54331(10) 0.7911(2) 0.0293(7) Uani 1 1 d . . . . .
C42 C 0.0569(3) 0.65265(10) 0.1574(2) 0.0287(7) Uani 1 1 d . . . . .
C30 C 0.3237(3) 0.66613(11) 0.1555(2) 0.0317(8) Uani 1 1 d . . . . .
C21 C 0.1736(3) 0.53935(10) 0.6135(2) 0.0342(8) Uani 1 1 d . . . . .
H21 H 0.122353 0.524430 0.560036 0.041 Uiso 1 1 calc R U . . .
C36 C 0.1737(3) 0.73075(11) 0.2690(2) 0.0338(8) Uani 1 1 d . . . . .
C20 C 0.1826(3) 0.52240(11) 0.7100(2) 0.0343(8) Uani 1 1 d . . . . .
H20 H 0.139213 0.496120 0.720887 0.041 Uiso 1 1 calc R U . . .
C22 C 0.6229(3) 0.71821(11) 0.7442(2) 0.0314(7) Uani 1 1 d . . . . .
C1 C 0.0652(3) 0.62858(11) 0.4604(2) 0.0319(7) Uani 1 1 d . . . . .
C13 C 0.4828(3) 0.70750(11) 0.5729(2) 0.0330(8) Uani 1 1 d . . . . .
H13 H 0.518730 0.732677 0.546824 0.040 Uiso 1 1 calc R U . . .
C5 C 0.2222(3) 0.51685(10) 0.3154(2) 0.0330(8) Uani 1 1 d . . . . .
C41 C 0.1160(3) 0.73946(12) 0.3521(2) 0.0379(8) Uani 1 1 d . . . . .
H41 H 0.108902 0.716248 0.398765 0.046 Uiso 1 1 calc R U . . .
C26 C 0.2641(3) 0.52470(11) 0.8986(2) 0.0349(8) Uani 1 1 d . . . . .
C43 C 0.0462(3) 0.61005(11) 0.1162(2) 0.0357(8) Uani 1 1 d . . . . .
H43 H 0.112491 0.589868 0.131811 0.043 Uiso 1 1 calc R U . . .
C10 C 0.3468(3) 0.52542(11) 0.3450(2) 0.0363(8) Uani 1 1 d . . . . .
C31 C 0.4344(3) 0.64467(11) 0.1882(2) 0.0374(8) Uani 1 1 d . . . . .
H31 H 0.451769 0.633455 0.255241 0.045 Uiso 1 1 calc R U . . .
C47 C -0.0428(3) 0.68074(11) 0.1317(2) 0.0362(8) Uani 1 1 d . . . . .
H47 H -0.038608 0.710107 0.158317 0.043 Uiso 1 1 calc R U . . .
C45 C -0.1564(3) 0.62484(11) 0.0296(2) 0.0376(8) Uani 1 1 d . . . . .
H45 H -0.228877 0.615280 -0.013116 0.045 Uiso 1 1 calc R U . . .
C35 C 0.3023(3) 0.68141(11) 0.0557(2) 0.0386(8) Uani 1 1 d . . . . .
H35 H 0.227342 0.695941 0.030702 0.046 Uiso 1 1 calc R U . . .
C12 C 0.3919(3) 0.68404(11) 0.5119(2) 0.0358(8) Uani 1 1 d . . . . .
H12 H 0.367725 0.693678 0.444097 0.043 Uiso 1 1 calc R U . . .
C46 C -0.1481(3) 0.66717(12) 0.0685(3) 0.0404(9) Uani 1 1 d . . . . .
H46 H -0.214654 0.687186 0.052151 0.048 Uiso 1 1 calc R U . . .
C44 C -0.0589(3) 0.59640(12) 0.0530(3) 0.0415(9) Uani 1 1 d . . . . .
H44 H -0.063574 0.567184 0.025518 0.050 Uiso 1 1 calc R U . . .
C40 C 0.0692(3) 0.78121(13) 0.3676(3) 0.0465(9) Uani 1 1 d . . . . .
H40 H 0.031124 0.786299 0.424646 0.056 Uiso 1 1 calc R U . . .
C6 C 0.1892(3) 0.48240(12) 0.2470(3) 0.0436(9) Uani 1 1 d . . . . .
H6 H 0.105308 0.475369 0.226901 0.052 Uiso 1 1 calc R U . . .
C32 C 0.5200(3) 0.63931(12) 0.1249(3) 0.0434(9) Uani 1 1 d . . . . .
H32 H 0.595038 0.624686 0.148998 0.052 Uiso 1 1 calc R U . . .
C37 C 0.1825(3) 0.76601(12) 0.2028(3) 0.0433(9) Uani 1 1 d . . . . .
H37 H 0.221864 0.761308 0.146309 0.052 Uiso 1 1 calc R U . . .
C33 C 0.4962(3) 0.65518(13) 0.0270(3) 0.0459(9) Uani 1 1 d . . . . .
H33 H 0.555050 0.651717 -0.015908 0.055 Uiso 1 1 calc R U . . .
C23 C 0.6890(3) 0.75285(12) 0.6899(3) 0.0455(9) Uani 1 1 d . . . . .
H23A H 0.724789 0.738279 0.636593 0.068 Uiso 1 1 calc R U . . .
H23B H 0.753773 0.766850 0.738448 0.068 Uiso 1 1 calc R U . . .
H23C H 0.630811 0.775608 0.659840 0.068 Uiso 1 1 calc R U . . .
C34 C 0.3873(3) 0.67598(12) -0.0082(3) 0.0434(9) Uani 1 1 d . . . . .
H34 H 0.370073 0.686608 -0.075722 0.052 Uiso 1 1 calc R U . . .
C27 C 0.3148(3) 0.47729(12) 0.8992(3) 0.0466(9) Uani 1 1 d . . . . .
H27A H 0.259546 0.458859 0.851438 0.070 Uiso 1 1 calc R U . . .
H27B H 0.321797 0.464722 0.967251 0.070 Uiso 1 1 calc R U . . .
H27C H 0.395409 0.477959 0.879176 0.070 Uiso 1 1 calc R U . . .
C28 C 0.3461(3) 0.55271(13) 0.9767(3) 0.0511(10) Uani 1 1 d . . . . .
H28A H 0.427418 0.554854 0.958283 0.077 Uiso 1 1 calc R U . . .
H28B H 0.352462 0.538743 1.043309 0.077 Uiso 1 1 calc R U . . .
H28C H 0.311336 0.582597 0.978754 0.077 Uiso 1 1 calc R U . . .
C29 C 0.1360(3) 0.52398(13) 0.9261(3) 0.0453(9) Uani 1 1 d . . . . .
H29A H 0.102925 0.554273 0.922646 0.068 Uiso 1 1 calc R U . . .
H29B H 0.140419 0.512335 0.994753 0.068 Uiso 1 1 calc R U . . .
H29C H 0.082852 0.504870 0.878364 0.068 Uiso 1 1 calc R U . . .
C9 C 0.4339(3) 0.50133(14) 0.3063(3) 0.0517(10) Uani 1 1 d . . . . .
H9 H 0.518096 0.507588 0.327159 0.062 Uiso 1 1 calc R U . . .
C39 C 0.0777(3) 0.81547(13) 0.3003(3) 0.0518(10) Uani 1 1 d . . . . .
H39 H 0.044725 0.843947 0.310363 0.062 Uiso 1 1 calc R U . . .
C38 C 0.1351(3) 0.80781(12) 0.2178(3) 0.0502(10) Uani 1 1 d . . . . .
H38 H 0.141847 0.831189 0.171433 0.060 Uiso 1 1 calc R U . . .
C24 C 0.5649(4) 0.74243(13) 0.8243(3) 0.0550(11) Uani 1 1 d . . . . .
H24A H 0.503130 0.763356 0.791179 0.082 Uiso 1 1 calc R U . . .
H24B H 0.627916 0.758773 0.869863 0.082 Uiso 1 1 calc R U . . .
H24C H 0.526350 0.720675 0.863200 0.082 Uiso 1 1 calc R U . . .
C25 C 0.7168(3) 0.68420(12) 0.7939(3) 0.0547(11) Uani 1 1 d . . . . .
H25A H 0.676444 0.662204 0.830857 0.082 Uiso 1 1 calc R U . . .
H25B H 0.780564 0.699477 0.841028 0.082 Uiso 1 1 calc R U . . .
H25C H 0.753477 0.669129 0.741790 0.082 Uiso 1 1 calc R U . . .
C11 C 0.5020(3) 0.56899(14) 0.4493(3) 0.0558(11) Uani 1 1 d . . . . .
H11A H 0.539450 0.577563 0.391221 0.084 Uiso 1 1 calc R U . . .
H11B H 0.543460 0.542603 0.481627 0.084 Uiso 1 1 calc R U . . .
H11C H 0.509707 0.593553 0.498025 0.084 Uiso 1 1 calc R U . . .
C7 C 0.2760(4) 0.45804(14) 0.2075(3) 0.0591(11) Uani 1 1 d . . . . .
H7 H 0.251492 0.434700 0.160738 0.071 Uiso 1 1 calc R U . . .
C8 C 0.3968(4) 0.46776(15) 0.2362(3) 0.0644(12) Uani 1 1 d . . . . .
H8 H 0.456168 0.451489 0.208106 0.077 Uiso 1 1 calc R U . . .
C4 C -0.1910(3) 0.61695(15) 0.3430(3) 0.0604(11) Uani 1 1 d . . . . .
H4A H -0.161019 0.631680 0.286945 0.091 Uiso 1 1 calc R U . . .
H4B H -0.276841 0.624706 0.341300 0.091 Uiso 1 1 calc R U . . .
H4C H -0.183257 0.584628 0.336603 0.091 Uiso 1 1 calc R U . . .
C3 C -0.1375(4) 0.69484(14) 0.4870(3) 0.0642(12) Uani 1 1 d . . . . .
H3A H -0.088077 0.705403 0.550015 0.096 Uiso 1 1 calc R U . . .
H3B H -0.224150 0.697175 0.491697 0.096 Uiso 1 1 calc R U . . .
H3C H -0.120431 0.713062 0.430503 0.096 Uiso 1 1 calc R U . . .
C2 C -0.1401(4) 0.60149(17) 0.5705(3) 0.0770(15) Uani 1 1 d . . . . .
H2A H -0.128177 0.569901 0.556770 0.115 Uiso 1 1 calc R U . . .
H2B H -0.225737 0.606708 0.575708 0.115 Uiso 1 1 calc R U . . .
H2C H -0.088028 0.609854 0.634139 0.115 Uiso 1 1 calc R U . . .

loop_
_atom_site_aniso_label
_atom_site_aniso_U_11
_atom_site_aniso_U_22
_atom_site_aniso_U_33
_atom_site_aniso_U_23
_atom_site_aniso_U_13
_atom_site_aniso_U_12
V1 0.0263(3) 0.0328(3) 0.0216(3) 0.0009(2) 0.0009(2) -0.0027(2)
S1 0.0277(4) 0.0393(5) 0.0316(4) -0.0060(4) 0.0045(3) -0.0038(4)
Si1 0.0274(5) 0.0370(5) 0.0220(4) 0.0021(4) 0.0032(4) -0.0023(4)
Si2 0.0313(5) 0.0516(6) 0.0331(5) 0.0016(4) 0.0077(4) 0.0029(5)
O1 0.0318(12) 0.0433(13) 0.0224(11) 0.0025(10) 0.0014(9) -0.0034(10)
O2 0.0268(12) 0.0497(15) 0.0429(14) -0.0019(11) 0.0031(10) 0.0000(11)
N1 0.0245(14) 0.0281(15) 0.0270(14) 0.0030(11) -0.0001(11) -0.0037(11)
N2 0.0312(15) 0.0299(15) 0.0258(14) 0.0049(11) 0.0002(11) -0.0044(12)
C16 0.0218(15) 0.0268(17) 0.0227(16) 0.0004(13) 0.0025(12) -0.0005(13)
C17 0.0205(16) 0.0280(17) 0.0298(17) 0.0021(13) 0.0008(13) 0.0005(13)
C15 0.0277(17) 0.0303(18) 0.0219(16) 0.0019(13) 0.0039(13) -0.0030(14)
C18 0.0222(16) 0.0310(18) 0.0257(16) 0.0034(13) -0.0010(13) -0.0012(14)
C14 0.0269(16) 0.0285(18) 0.0285(17) -0.0015(13) 0.0061(13) -0.0007(14)
C19 0.0243(16) 0.0305(18) 0.0322(18) 0.0059(14) 0.0028(14) -0.0005(14)
C42 0.0281(17) 0.0358(19) 0.0230(16) 0.0031(14) 0.0068(13) -0.0032(14)
C30 0.0282(18) 0.0374(19) 0.0291(18) -0.0002(14) 0.0034(14) -0.0043(15)
C21 0.0325(18) 0.0303(19) 0.0372(19) 0.0029(15) -0.0011(15) -0.0089(15)
C36 0.0305(18) 0.038(2) 0.0316(18) -0.0009(15) 0.0017(14) -0.0060(15)
C20 0.0343(19) 0.0311(18) 0.0361(19) 0.0061(15) 0.0020(15) -0.0068(15)
C22 0.0303(17) 0.0346(19) 0.0292(17) -0.0004(14) 0.0044(14) -0.0105(15)
C1 0.0363(19) 0.0362(19) 0.0223(16) 0.0014(13) 0.0021(14) -0.0012(15)
C13 0.0390(19) 0.0335(19) 0.0259(17) 0.0046(14) 0.0037(15) -0.0105(15)
C5 0.0383(19) 0.0320(18) 0.0285(17) 0.0028(14) 0.0053(15) 0.0037(15)
C41 0.037(2) 0.045(2) 0.0298(18) -0.0033(15) -0.0010(15) -0.0035(16)
C26 0.0346(19) 0.038(2) 0.0314(18) 0.0127(15) 0.0026(15) -0.0055(16)
C43 0.0287(18) 0.0340(19) 0.043(2) 0.0024(16) 0.0024(15) 0.0013(15)
C10 0.040(2) 0.040(2) 0.0298(18) 0.0033(15) 0.0064(15) 0.0027(16)
C31 0.0350(19) 0.044(2) 0.0316(18) 0.0021(15) 0.0017(15) 0.0011(16)
C47 0.0332(19) 0.042(2) 0.0326(18) -0.0065(15) 0.0045(15) 0.0040(16)
C45 0.0317(19) 0.047(2) 0.0325(19) -0.0052(16) -0.0003(15) -0.0047(16)
C35 0.0359(19) 0.049(2) 0.0310(18) 0.0065(16) 0.0072(15) 0.0010(17)
C12 0.041(2) 0.038(2) 0.0268(18) 0.0081(15) 0.0013(15) -0.0079(16)
C46 0.0326(19) 0.049(2) 0.038(2) -0.0071(17) 0.0012(16) 0.0085(17)
C44 0.042(2) 0.037(2) 0.045(2) -0.0072(16) 0.0044(17) -0.0042(17)
C40 0.041(2) 0.056(3) 0.039(2) -0.0141(19) -0.0002(17) 0.0044(19)
C6 0.048(2) 0.045(2) 0.036(2) -0.0028(17) 0.0036(17) 0.0063(18)
C32 0.0288(19) 0.050(2) 0.050(2) -0.0070(18) 0.0044(16) 0.0028(17)
C37 0.039(2) 0.043(2) 0.050(2) 0.0027(18) 0.0125(17) -0.0047(17)
C33 0.034(2) 0.065(3) 0.042(2) -0.0065(19) 0.0165(17) -0.0096(18)
C23 0.049(2) 0.049(2) 0.040(2) -0.0011(17) 0.0102(17) -0.0254(18)
C34 0.044(2) 0.057(2) 0.0319(19) 0.0064(17) 0.0142(17) -0.0069(19)
C27 0.047(2) 0.046(2) 0.045(2) 0.0172(18) 0.0035(18) 0.0025(18)
C28 0.061(3) 0.058(3) 0.030(2) 0.0113(17) -0.0025(18) -0.019(2)
C29 0.046(2) 0.054(2) 0.038(2) 0.0112(18) 0.0137(17) -0.0014(18)
C9 0.039(2) 0.068(3) 0.049(2) 0.006(2) 0.0099(18) 0.016(2)
C39 0.044(2) 0.039(2) 0.068(3) -0.002(2) -0.001(2) 0.0003(18)
C38 0.046(2) 0.040(2) 0.066(3) 0.0092(19) 0.012(2) -0.0070(18)
C24 0.060(3) 0.066(3) 0.043(2) -0.021(2) 0.0202(19) -0.025(2)
C25 0.041(2) 0.054(2) 0.059(3) 0.013(2) -0.0177(19) -0.0152(19)
C11 0.0239(19) 0.071(3) 0.070(3) -0.002(2) 0.0019(18) -0.0033(19)
C7 0.075(3) 0.056(3) 0.044(2) -0.013(2) 0.004(2) 0.021(2)
C8 0.064(3) 0.076(3) 0.054(3) -0.007(2) 0.012(2) 0.035(2)
C4 0.038(2) 0.088(3) 0.052(2) -0.009(2) -0.0003(19) -0.007(2)
C3 0.045(2) 0.076(3) 0.071(3) -0.012(2) 0.006(2) 0.020(2)
C2 0.063(3) 0.109(4) 0.065(3) 0.029(3) 0.028(2) 0.000(3)

loop_
_atom_type_symbol
_atom_type_description
_atom_type_scat_dispersion_real
_atom_type_scat_dispersion_imag
_atom_type_scat_source
C C 0.0033 0.0016 'International Tables Vol C Tables 4.2.6.8 and 6.1.1.4'
H H 0.0000 0.0000 'International Tables Vol C Tables 4.2.6.8 and 6.1.1.4'
N N 0.0061 0.0033 'International Tables Vol C Tables 4.2.6.8 and 6.1.1.4'
O O 0.0106 0.0060 'International Tables Vol C Tables 4.2.6.8 and 6.1.1.4'
Si Si 0.0817 0.0704 'International Tables Vol C Tables 4.2.6.8 and 6.1.1.4'
S S 0.1246 0.1234 'International Tables Vol C Tables 4.2.6.8 and 6.1.1.4'
V V 0.3005 0.5294 'International Tables Vol C Tables 4.2.6.8 and 6.1.1.4'

loop_
_geom_angle_atom_site_label_1
_geom_angle_atom_site_label_2
_geom_angle_atom_site_label_3
_geom_angle
_geom_angle_site_symmetry_1
_geom_angle_site_symmetry_3
_geom_angle_publ_flag
O1 V1 S1 102.43(7) . . ?
O1 V1 N1 154.86(9) . . ?
O1 V1 N2 86.36(9) . . ?
N1 V1 S1 93.66(7) . . ?
N2 V1 S1 160.06(7) . . ?
N2 V1 N1 72.74(9) . . ?
C1 V1 S1 89.90(11) . . ?
C1 V1 O1 106.83(12) . . ?
C1 V1 N1 92.21(12) . . ?
C1 V1 N2 104.81(13) . . ?
C5 S1 V1 106.24(11) . . ?
O1 Si1 C42 114.96(13) . . ?
O1 Si1 C30 106.83(13) . . ?
O1 Si1 C36 112.85(13) . . ?
C30 Si1 C42 105.86(13) . . ?
C30 Si1 C36 112.39(15) . . ?
C36 Si1 C42 103.87(14) . . ?
C1 Si2 C4 109.07(16) . . ?
C1 Si2 C3 111.74(17) . . ?
C1 Si2 C2 109.61(17) . . ?
C3 Si2 C4 108.58(19) . . ?
C3 Si2 C2 108.5(2) . . ?
C2 Si2 C4 109.3(2) . . ?
Si1 O1 V1 146.66(13) . . ?
C10 O2 C11 117.5(3) . . ?
C17 N1 V1 118.51(19) . . ?
C21 N1 V1 124.1(2) . . ?
C21 N1 C17 116.8(3) . . ?
C16 N2 V1 119.31(19) . . ?
C12 N2 V1 123.4(2) . . ?
C12 N2 C16 117.2(3) . . ?
N2 C16 C17 114.3(2) . . ?
N2 C16 C15 121.7(3) . . ?
C15 C16 C17 124.0(3) . . ?
N1 C17 C16 114.4(3) . . ?
N1 C17 C18 122.3(3) . . ?
C18 C17 C16 123.3(3) . . ?
C16 C15 H15 119.2 . . ?
C16 C15 C14 121.6(3) . . ?
C14 C15 H15 119.2 . . ?
C17 C18 H18 119.6 . . ?
C17 C18 C19 120.9(3) . . ?
C19 C18 H18 119.6 . . ?
C15 C14 C22 121.2(3) . . ?
C13 C14 C15 115.7(3) . . ?
C13 C14 C22 123.1(3) . . ?
C18 C19 C26 123.2(3) . . ?
C20 C19 C18 115.9(3) . . ?
C20 C19 C26 120.9(3) . . ?
C43 C42 Si1 120.5(2) . . ?
C47 C42 Si1 122.7(2) . . ?
C47 C42 C43 116.7(3) . . ?
C31 C30 Si1 122.1(2) . . ?
C31 C30 C35 116.8(3) . . ?
C35 C30 Si1 121.0(2) . . ?
N1 C21 H21 118.3 . . ?
N1 C21 C20 123.5(3) . . ?
C20 C21 H21 118.3 . . ?
C41 C36 Si1 118.6(2) . . ?
C37 C36 Si1 123.0(3) . . ?
C37 C36 C41 117.1(3) . . ?
C19 C20 H20 119.7 . . ?
C21 C20 C19 120.7(3) . . ?
C21 C20 H20 119.7 . . ?
C14 C22 C23 112.4(3) . . ?
C14 C22 C24 108.2(3) . . ?
C14 C22 C25 109.5(3) . . ?
C23 C22 C24 107.9(3) . . ?
C23 C22 C25 108.3(3) . . ?
C25 C22 C24 110.5(3) . . ?
V1 C1 Si2 164.7(2) . . ?
C14 C13 H13 120.0 . . ?
C12 C13 C14 120.1(3) . . ?
C12 C13 H13 120.0 . . ?
C10 C5 S1 123.2(2) . . ?
C6 C5 S1 119.3(3) . . ?
C6 C5 C10 117.5(3) . . ?
C36 C41 H41 119.3 . . ?
C40 C41 C36 121.5(3) . . ?
C40 C41 H41 119.3 . . ?
C27 C26 C19 108.1(3) . . ?
C27 C26 C29 110.0(3) . . ?
C28 C26 C19 112.6(3) . . ?
C28 C26 C27 109.5(3) . . ?
C28 C26 C29 108.4(3) . . ?
C29 C26 C19 108.2(3) . . ?
C42 C43 H43 119.3 . . ?
C44 C43 C42 121.5(3) . . ?
C44 C43 H43 119.3 . . ?
O2 C10 C5 115.3(3) . . ?
C9 C10 O2 123.3(3) . . ?
C9 C10 C5 121.4(3) . . ?
C30 C31 H31 119.3 . . ?
C32 C31 C30 121.5(3) . . ?
C32 C31 H31 119.3 . . ?
C42 C47 H47 119.0 . . ?
C46 C47 C42 122.0(3) . . ?
C46 C47 H47 119.0 . . ?
C46 C45 H45 120.3 . . ?
C46 C45 C44 119.3(3) . . ?
C44 C45 H45 120.3 . . ?
C30 C35 H35 119.0 . . ?
C34 C35 C30 122.0(3) . . ?
C34 C35 H35 119.0 . . ?
N2 C12 C13 123.8(3) . . ?
N2 C12 H12 118.1 . . ?
C13 C12 H12 118.1 . . ?
C47 C46 H46 120.0 . . ?
C45 C46 C47 120.1(3) . . ?
C45 C46 H46 120.0 . . ?
C43 C44 H44 119.8 . . ?
C45 C44 C43 120.5(3) . . ?
C45 C44 H44 119.8 . . ?
C41 C40 H40 119.8 . . ?
C39 C40 C41 120.3(4) . . ?
C39 C40 H40 119.8 . . ?
C5 C6 H6 119.3 . . ?
C7 C6 C5 121.5(4) . . ?
C7 C6 H6 119.3 . . ?
C31 C32 H32 119.9 . . ?
C33 C32 C31 120.1(3) . . ?
C33 C32 H32 119.9 . . ?
C36 C37 H37 119.2 . . ?
C38 C37 C36 121.6(3) . . ?
C38 C37 H37 119.2 . . ?
C32 C33 H33 120.0 . . ?
C34 C33 C32 119.9(3) . . ?
C34 C33 H33 120.0 . . ?
C22 C23 H23A 109.5 . . ?
C22 C23 H23B 109.5 . . ?
C22 C23 H23C 109.5 . . ?
H23A C23 H23B 109.5 . . ?
H23A C23 H23C 109.5 . . ?
H23B C23 H23C 109.5 . . ?
C35 C34 H34 120.2 . . ?
C33 C34 C35 119.6(3) . . ?
C33 C34 H34 120.2 . . ?
C26 C27 H27A 109.5 . . ?
C26 C27 H27B 109.5 . . ?
C26 C27 H27C 109.5 . . ?
H27A C27 H27B 109.5 . . ?
H27A C27 H27C 109.5 . . ?
H27B C27 H27C 109.5 . . ?
C26 C28 H28A 109.5 . . ?
C26 C28 H28B 109.5 . . ?
C26 C28 H28C 109.5 . . ?
H28A C28 H28B 109.5 . . ?
H28A C28 H28C 109.5 . . ?
H28B C28 H28C 109.5 . . ?
C26 C29 H29A 109.5 . . ?
C26 C29 H29B 109.5 . . ?
C26 C29 H29C 109.5 . . ?
H29A C29 H29B 109.5 . . ?
H29A C29 H29C 109.5 . . ?
H29B C29 H29C 109.5 . . ?
C10 C9 H9 120.4 . . ?
C10 C9 C8 119.3(4) . . ?
C8 C9 H9 120.4 . . ?
C40 C39 H39 120.3 . . ?
C40 C39 C38 119.3(4) . . ?
C38 C39 H39 120.3 . . ?
C37 C38 H38 119.9 . . ?
C39 C38 C37 120.2(4) . . ?
C39 C38 H38 119.9 . . ?
C22 C24 H24A 109.5 . . ?
C22 C24 H24B 109.5 . . ?
C22 C24 H24C 109.5 . . ?
H24A C24 H24B 109.5 . . ?
H24A C24 H24C 109.5 . . ?
H24B C24 H24C 109.5 . . ?
C22 C25 H25A 109.5 . . ?
C22 C25 H25B 109.5 . . ?
C22 C25 H25C 109.5 . . ?
H25A C25 H25B 109.5 . . ?
H25A C25 H25C 109.5 . . ?
H25B C25 H25C 109.5 . . ?
O2 C11 H11A 109.5 . . ?
O2 C11 H11B 109.5 . . ?
O2 C11 H11C 109.5 . . ?
H11A C11 H11B 109.5 . . ?
H11A C11 H11C 109.5 . . ?
H11B C11 H11C 109.5 . . ?
C6 C7 H7 120.1 . . ?
C8 C7 C6 119.7(4) . . ?
C8 C7 H7 120.1 . . ?
C9 C8 H8 119.7 . . ?
C7 C8 C9 120.6(4) . . ?
C7 C8 H8 119.7 . . ?
Si2 C4 H4A 109.5 . . ?
Si2 C4 H4B 109.5 . . ?
Si2 C4 H4C 109.5 . . ?
H4A C4 H4B 109.5 . . ?
H4A C4 H4C 109.5 . . ?
H4B C4 H4C 109.5 . . ?
Si2 C3 H3A 109.5 . . ?
Si2 C3 H3B 109.5 . . ?
Si2 C3 H3C 109.5 . . ?
H3A C3 H3B 109.5 . . ?
H3A C3 H3C 109.5 . . ?
H3B C3 H3C 109.5 . . ?
Si2 C2 H2A 109.5 . . ?
Si2 C2 H2B 109.5 . . ?
Si2 C2 H2C 109.5 . . ?
H2A C2 H2B 109.5 . . ?
H2A C2 H2C 109.5 . . ?
H2B C2 H2C 109.5 . . ?

loop_
_geom_bond_atom_site_label_1
_geom_bond_atom_site_label_2
_geom_bond_distance
_geom_bond_site_symmetry_2
_geom_bond_publ_flag
V1 S1 2.3102(10) . ?
V1 O1 1.879(2) . ?
V1 N1 2.197(2) . ?
V1 N2 2.182(2) . ?
V1 C1 1.694(3) . ?
S1 C5 1.762(3) . ?
Si1 O1 1.605(2) . ?
Si1 C42 1.882(3) . ?
Si1 C30 1.879(3) . ?
Si1 C36 1.880(3) . ?
Si2 C1 1.854(3) . ?
Si2 C4 1.869(4) . ?
Si2 C3 1.861(4) . ?
Si2 C2 1.864(4) . ?
O2 C10 1.387(4) . ?
O2 C11 1.438(4) . ?
N1 C17 1.352(4) . ?
N1 C21 1.344(4) . ?
N2 C16 1.352(4) . ?
N2 C12 1.336(4) . ?
C16 C17 1.476(4) . ?
C16 C15 1.380(4) . ?
C17 C18 1.390(4) . ?
C15 H15 0.9500 . ?
C15 C14 1.393(4) . ?
C18 H18 0.9500 . ?
C18 C19 1.395(4) . ?
C14 C22 1.529(4) . ?
C14 C13 1.392(4) . ?
C19 C20 1.385(4) . ?
C19 C26 1.535(4) . ?
C42 C43 1.392(4) . ?
C42 C47 1.390(4) . ?
C30 C31 1.393(4) . ?
C30 C35 1.398(4) . ?
C21 H21 0.9500 . ?
C21 C20 1.379(4) . ?
C36 C41 1.404(5) . ?
C36 C37 1.397(5) . ?
C20 H20 0.9500 . ?
C22 C23 1.530(4) . ?
C22 C24 1.531(5) . ?
C22 C25 1.530(5) . ?
C13 H13 0.9500 . ?
C13 C12 1.381(4) . ?
C5 C10 1.400(4) . ?
C5 C6 1.391(4) . ?
C41 H41 0.9500 . ?
C41 C40 1.387(5) . ?
C26 C27 1.531(5) . ?
C26 C28 1.521(5) . ?
C26 C29 1.532(5) . ?
C43 H43 0.9500 . ?
C43 C44 1.384(4) . ?
C10 C9 1.381(5) . ?
C31 H31 0.9500 . ?
C31 C32 1.391(5) . ?
C47 H47 0.9500 . ?
C47 C46 1.386(4) . ?
C45 H45 0.9500 . ?
C45 C46 1.372(5) . ?
C45 C44 1.375(5) . ?
C35 H35 0.9500 . ?
C35 C34 1.391(5) . ?
C12 H12 0.9500 . ?
C46 H46 0.9500 . ?
C44 H44 0.9500 . ?
C40 H40 0.9500 . ?
C40 C39 1.384(5) . ?
C6 H6 0.9500 . ?
C6 C7 1.388(5) . ?
C32 H32 0.9500 . ?
C32 C33 1.380(5) . ?
C37 H37 0.9500 . ?
C37 C38 1.390(5) . ?
C33 H33 0.9500 . ?
C33 C34 1.374(5) . ?
C23 H23A 0.9800 . ?
C23 H23B 0.9800 . ?
C23 H23C 0.9800 . ?
C34 H34 0.9500 . ?
C27 H27A 0.9800 . ?
C27 H27B 0.9800 . ?
C27 H27C 0.9800 . ?
C28 H28A 0.9800 . ?
C28 H28B 0.9800 . ?
C28 H28C 0.9800 . ?
C29 H29A 0.9800 . ?
C29 H29B 0.9800 . ?
C29 H29C 0.9800 . ?
C9 H9 0.9500 . ?
C9 C8 1.393(5) . ?
C39 H39 0.9500 . ?
C39 C38 1.389(5) . ?
C38 H38 0.9500 . ?
C24 H24A 0.9800 . ?
C24 H24B 0.9800 . ?
C24 H24C 0.9800 . ?
C25 H25A 0.9800 . ?
C25 H25B 0.9800 . ?
C25 H25C 0.9800 . ?
C11 H11A 0.9800 . ?
C11 H11B 0.9800 . ?
C11 H11C 0.9800 . ?
C7 H7 0.9500 . ?
C7 C8 1.365(6) . ?
C8 H8 0.9500 . ?
C4 H4A 0.9800 . ?
C4 H4B 0.9800 . ?
C4 H4C 0.9800 . ?
C3 H3A 0.9800 . ?
C3 H3B 0.9800 . ?
C3 H3C 0.9800 . ?
C2 H2A 0.9800 . ?
C2 H2B 0.9800 . ?
C2 H2C 0.9800 . ?

loop_
_geom_torsion_atom_site_label_1
_geom_torsion_atom_site_label_2
_geom_torsion_atom_site_label_3
_geom_torsion_atom_site_label_4
_geom_torsion
_geom_torsion_site_symmetry_1
_geom_torsion_site_symmetry_2
_geom_torsion_site_symmetry_3
_geom_torsion_site_symmetry_4
_geom_torsion_publ_flag
V1 S1 C5 C10 11.7(3) . . . . ?
V1 S1 C5 C6 -168.4(2) . . . . ?
V1 N1 C17 C16 -9.8(3) . . . . ?
V1 N1 C17 C18 170.3(2) . . . . ?
V1 N1 C21 C20 -171.4(2) . . . . ?
V1 N2 C16 C17 -4.1(3) . . . . ?
V1 N2 C16 C15 174.8(2) . . . . ?
V1 N2 C12 C13 -175.1(3) . . . . ?
S1 V1 O1 Si1 70.4(3) . . . . ?
S1 V1 C1 Si2 7.1(7) . . . . ?
S1 C5 C10 O2 1.9(4) . . . . ?
S1 C5 C10 C9 -178.7(3) . . . . ?
S1 C5 C6 C7 178.6(3) . . . . ?
Si1 C42 C43 C44 -176.8(3) . . . . ?
Si1 C42 C47 C46 176.8(3) . . . . ?
Si1 C30 C31 C32 177.0(3) . . . . ?
Si1 C30 C35 C34 -176.7(3) . . . . ?
Si1 C36 C41 C40 -166.9(3) . . . . ?
Si1 C36 C37 C38 165.9(3) . . . . ?
O1 V1 C1 Si2 110.1(7) . . . . ?
O1 Si1 C42 C43 -58.7(3) . . . . ?
O1 Si1 C42 C47 124.9(3) . . . . ?
O1 Si1 C30 C31 -7.8(3) . . . . ?
O1 Si1 C30 C35 168.1(3) . . . . ?
O1 Si1 C36 C41 -40.1(3) . . . . ?
O1 Si1 C36 C37 153.4(3) . . . . ?
O2 C10 C9 C8 179.3(3) . . . . ?
N1 V1 O1 Si1 -161.0(2) . . . . ?
N1 V1 C1 Si2 -86.5(7) . . . . ?
N1 C17 C18 C19 2.0(5) . . . . ?
N1 C21 C20 C19 1.3(5) . . . . ?
N2 V1 O1 Si1 -127.7(3) . . . . ?
N2 V1 C1 Si2 -159.3(7) . . . . ?
N2 C16 C17 N1 9.0(4) . . . . ?
N2 C16 C17 C18 -171.2(3) . . . . ?
N2 C16 C15 C14 0.3(5) . . . . ?
C16 N2 C12 C13 0.8(5) . . . . ?
C16 C17 C18 C19 -177.8(3) . . . . ?
C16 C15 C14 C22 -179.7(3) . . . . ?
C16 C15 C14 C13 1.0(4) . . . . ?
C17 N1 C21 C20 -0.5(5) . . . . ?
C17 C16 C15 C14 179.2(3) . . . . ?
C17 C18 C19 C20 -1.2(4) . . . . ?
C17 C18 C19 C26 178.7(3) . . . . ?
C15 C16 C17 N1 -170.0(3) . . . . ?
C15 C16 C17 C18 9.9(5) . . . . ?
C15 C14 C22 C23 171.5(3) . . . . ?
C15 C14 C22 C24 -69.4(4) . . . . ?
C15 C14 C22 C25 51.0(4) . . . . ?
C15 C14 C13 C12 -1.5(5) . . . . ?
C18 C19 C20 C21 -0.3(5) . . . . ?
C18 C19 C26 C27 -120.5(3) . . . . ?
C18 C19 C26 C28 0.6(5) . . . . ?
C18 C19 C26 C29 120.4(3) . . . . ?
C14 C13 C12 N2 0.6(5) . . . . ?
C42 Si1 O1 V1 -37.8(3) . . . . ?
C42 Si1 C30 C31 -130.8(3) . . . . ?
C42 Si1 C30 C35 45.1(3) . . . . ?
C42 Si1 C36 C41 85.0(3) . . . . ?
C42 Si1 C36 C37 -81.4(3) . . . . ?
C42 C43 C44 C45 -0.4(5) . . . . ?
C42 C47 C46 C45 0.3(5) . . . . ?
C30 Si1 O1 V1 -154.9(2) . . . . ?
C30 Si1 C42 C43 59.0(3) . . . . ?
C30 Si1 C42 C47 -117.5(3) . . . . ?
C30 Si1 C36 C41 -161.0(2) . . . . ?
C30 Si1 C36 C37 32.5(3) . . . . ?
C30 C31 C32 C33 -0.3(5) . . . . ?
C30 C35 C34 C33 -0.2(5) . . . . ?
C21 N1 C17 C16 178.7(3) . . . . ?
C21 N1 C17 C18 -1.1(4) . . . . ?
C36 Si1 O1 V1 81.1(3) . . . . ?
C36 Si1 C42 C43 177.6(3) . . . . ?
C36 Si1 C42 C47 1.1(3) . . . . ?
C36 Si1 C30 C31 116.5(3) . . . . ?
C36 Si1 C30 C35 -67.6(3) . . . . ?
C36 C41 C40 C39 0.4(5) . . . . ?
C36 C37 C38 C39 0.4(5) . . . . ?
C20 C19 C26 C27 59.3(4) . . . . ?
C20 C19 C26 C28 -179.5(3) . . . . ?
C20 C19 C26 C29 -59.8(4) . . . . ?
C22 C14 C13 C12 179.3(3) . . . . ?
C1 V1 O1 Si1 -23.3(3) . . . . ?
C13 C14 C22 C23 -9.2(4) . . . . ?
C13 C14 C22 C24 109.8(4) . . . . ?
C13 C14 C22 C25 -129.7(3) . . . . ?
C5 C10 C9 C8 0.0(6) . . . . ?
C5 C6 C7 C8 0.2(6) . . . . ?
C41 C36 C37 C38 -0.7(5) . . . . ?
C41 C40 C39 C38 -0.8(5) . . . . ?
C26 C19 C20 C21 179.8(3) . . . . ?
C43 C42 C47 C46 0.2(5) . . . . ?
C10 C5 C6 C7 -1.6(5) . . . . ?
C10 C9 C8 C7 -1.4(6) . . . . ?
C31 C30 C35 C34 -0.6(5) . . . . ?
C31 C32 C33 C34 -0.6(6) . . . . ?
C47 C42 C43 C44 -0.1(5) . . . . ?
C35 C30 C31 C32 0.9(5) . . . . ?
C12 N2 C16 C17 179.8(3) . . . . ?
C12 N2 C16 C15 -1.3(4) . . . . ?
C46 C45 C44 C43 0.8(5) . . . . ?
C44 C45 C46 C47 -0.8(5) . . . . ?
C40 C39 C38 C37 0.4(6) . . . . ?
C6 C5 C10 O2 -177.9(3) . . . . ?
C6 C5 C10 C9 1.5(5) . . . . ?
C6 C7 C8 C9 1.3(6) . . . . ?
C32 C33 C34 C35 0.8(6) . . . . ?
C37 C36 C41 C40 0.3(5) . . . . ?
C11 O2 C10 C5 179.6(3) . . . . ?
C11 O2 C10 C9 0.2(5) . . . . ?
C4 Si2 C1 V1 -46.0(8) . . . . ?
C3 Si2 C1 V1 -166.1(7) . . . . ?
C2 Si2 C1 V1 73.7(8) . . . . ?
